data_4033536
loop_
_publ_author_name
'Liang, Dong-Dong'
'Wang, Mei-Xiang'

_publ_section_title
;
 Synthesis and Structure of Functionalized Homo
 Heteracalix[2]arene[2]triazines: Effect of All Heteroatom Bridges on
 Macrocyclic Conformation.
;
_journal_issue 6
_journal_name_full 'The Journal of organic chemistry'
_journal_page_first 3316
_journal_page_last 3324
_journal_paper_doi 10.1021/acs.joc.8b00284
_journal_volume 83
_journal_year 2018
_chemical_formula_moiety 'C31 H32 Cl2 N10 O8'
_chemical_formula_sum 'C31 H32 Cl2 N10 O8'
_chemical_formula_weight 743.56
_space_group_crystal_system monoclinic
_space_group_IT_number 14
_space_group_name_Hall '-P 2yn'
_space_group_name_H-M_alt 'P 1 21/n 1'
_symmetry_space_group_name_Hall '-P 2yn'
_symmetry_space_group_name_H-M 'P 1 21/n 1'
_atom_sites_solution_hydrogens geom
_audit_creation_date 2014-03-21
_audit_creation_method
;
Olex2 1.2
(compiled 2013.12.10 svn.r2850 for OlexSys, GUI svn.r4736)
;
_cell_angle_alpha 90
_cell_angle_beta 90.378(4)
_cell_angle_gamma 90
_cell_formula_units_Z 4
_cell_length_a 13.9437(7)
_cell_length_b 15.3663(9)
_cell_length_c 18.6515(13)
_cell_measurement_reflns_used 11443
_cell_measurement_temperature 173.1500
_cell_measurement_theta_max 27.4827
_cell_measurement_theta_min 1.3252
_cell_volume 3996.2(4)
_computing_cell_refinement 'CrystalClear (Rigaku Inc., 2007)'
_computing_data_collection 'CrystalClear (Rigaku Inc., 2007)'
_computing_data_reduction 'CrystalClear (Rigaku Inc., 2007)'
_computing_molecular_graphics 'Olex2 (Dolomanov et al., 2009)'
_computing_publication_material 'Olex2 (Dolomanov et al., 2009)'
_computing_structure_refinement 'XL (Sheldrick, 2013)'
_computing_structure_solution
;
'XS (Sheldrick, 2013)'
;
_diffrn_ambient_temperature 173.1500
_diffrn_detector_area_resol_mean 28.5714
_diffrn_measured_fraction_theta_full 0.998
_diffrn_measured_fraction_theta_max 0.997
_diffrn_measurement_device
;
Saturn724+ (2x2 bin mode)
;
_diffrn_measurement_device_details
;
AFC10: Fixed Chi 2 circle
;
_diffrn_measurement_device_type 'Saturn724+ CCD'
_diffrn_measurement_method '\w scans at fixed \c = 45\%'
_diffrn_orient_matrix_type d*Trek
_diffrn_orient_matrix_UB_11 0.0315
_diffrn_orient_matrix_UB_12 0.0612
_diffrn_orient_matrix_UB_13 -0.0202
_diffrn_orient_matrix_UB_21 0.0378
_diffrn_orient_matrix_UB_22 -0.0020
_diffrn_orient_matrix_UB_23 0.0530
_diffrn_orient_matrix_UB_31 0.0369
_diffrn_orient_matrix_UB_32 -0.0276
_diffrn_orient_matrix_UB_33 -0.0274
_diffrn_radiation_detector CCD
_diffrn_radiation_monochromator 'Graphite Monochromator'
_diffrn_radiation_type MoK\a
_diffrn_radiation_wavelength 0.71073
_diffrn_reflns_av_R_equivalents 0.0623
_diffrn_reflns_av_unetI/netI 0.0574
_diffrn_reflns_Laue_measured_fraction_full 0.998
_diffrn_reflns_Laue_measured_fraction_max 0.997
_diffrn_reflns_limit_h_max 17
_diffrn_reflns_limit_h_min -18
_diffrn_reflns_limit_k_max 19
_diffrn_reflns_limit_k_min -19
_diffrn_reflns_limit_l_max 24
_diffrn_reflns_limit_l_min -22
_diffrn_reflns_number 29339
_diffrn_reflns_point_group_measured_fraction_full 0.998
_diffrn_reflns_point_group_measured_fraction_max 0.997
_diffrn_reflns_theta_full 26.000
_diffrn_reflns_theta_max 27.494
_diffrn_reflns_theta_min 1.717
_diffrn_source 'Sealed Tube'
_diffrn_source_current 30.0000
_diffrn_source_power 1.5000
_diffrn_source_voltage 50.0000
_exptl_absorpt_coefficient_mu 0.219
_exptl_absorpt_correction_T_max 1.0000
_exptl_absorpt_correction_T_min 0.6007
_exptl_absorpt_correction_type multi-scan
_exptl_absorpt_process_details 'CrystalClear (Rigaku Inc., 2007)'
_exptl_crystal_colour Colorless
_exptl_crystal_density_diffrn 1.236
_exptl_crystal_description block
_exptl_crystal_F_000 1544
_exptl_crystal_size_max 0.598
_exptl_crystal_size_mid 0.223
_exptl_crystal_size_min 0.184
_refine_diff_density_max 0.366
_refine_diff_density_min -0.347
_refine_diff_density_rms 0.082
_refine_ls_extinction_method none
_refine_ls_goodness_of_fit_ref 1.215
_refine_ls_hydrogen_treatment constr
_refine_ls_matrix_type full
_refine_ls_number_parameters 467
_refine_ls_number_reflns 9133
_refine_ls_number_restraints 0
_refine_ls_restrained_S_all 1.215
_refine_ls_R_factor_all 0.0993
_refine_ls_R_factor_gt 0.0896
_refine_ls_shift/su_max 0.000
_refine_ls_shift/su_mean 0.000
_refine_ls_structure_factor_coef Fsqd
_refine_ls_weighting_details 'w=1/[\s^2^(Fo^2^)+(0.0876P)^2^+3.9436P] where P=(Fo^2^+2Fc^2^)/3'
_refine_ls_weighting_scheme calc
_refine_ls_wR_factor_gt 0.2221
_refine_ls_wR_factor_ref 0.2285
_reflns_Friedel_coverage 0.000
_reflns_number_gt 8090
_reflns_number_total 9133
_reflns_threshold_expression 'I > 2\s(I)'
_cod_data_source_file jo8b00284_si_003.cif
_cod_data_source_block sa3275_sq
_cod_depositor_comments 'Adding full bibliography for 4033534--4033537.cif.'
_cod_database_code 4033536
_shelxl_version_number 2013-4
_shelx_space_group_comment
;
The symmetry employed for this shelxl refinement is uniquely defined
by the following loop, which should always be used as a source of
symmetry information in preference to the above space-group names.
They are only intended as comments.
;
_diffrn_number_total 9489
_olex2_refinement_description
;
1. Fixed Uiso
 At 1.2 times of:
  All C(H) groups, All C(H,H) groups, All N(H) groups
 At 1.5 times of:
  All C(H,H,H) groups
2.a Secondary CH2 refined with riding coordinates:
 C30(H30A,H30B)
2.b Aromatic/amide H refined with riding coordinates:
 N4(H4), N7(H7), C10(H10), C11(H11), C12(H12), C14(H14), C24(H24), C26(H26),
 C28(H28)
2.c Idealised Me refined as rotating group:
 C6(H6A,H6B,H6C), C7(H7A,H7B,H7C), C8(H8A,H8B,H8C), C17(H17A,H17B,H17C),
 C18(H18A,H18B,H18C), C19(H19A,H19B,H19C), C31(H31A,H31B,H31C)
;

loop_
_space_group_symop_operation_xyz
'x, y, z'
'-x+1/2, y+1/2, -z+1/2'
'-x, -y, -z'
'x-1/2, -y-1/2, z-1/2'

loop_
_atom_site_label
_atom_site_type_symbol
_atom_site_fract_x
_atom_site_fract_y
_atom_site_fract_z
_atom_site_U_iso_or_equiv
_atom_site_adp_type
_atom_site_occupancy
_atom_site_site_symmetry_order
_atom_site_calc_flag
_atom_site_refinement_flags_posn
Cl1 Cl 0.94610(7) 0.25848(6) 0.45897(5) 0.0466(3) Uani 1 1 d .
Cl2 Cl 0.58924(7) 0.43068(6) 1.08297(5) 0.0452(3) Uani 1 1 d .
O1 O 0.79088(19) 0.62812(17) 0.49378(13) 0.0439(6) Uani 1 1 d .
O2 O 0.7471(2) 0.71717(18) 0.58586(14) 0.0481(7) Uani 1 1 d .
O3 O 0.66454(16) 0.77308(15) 0.76880(13) 0.0344(5) Uani 1 1 d .
O4 O 0.56848(18) 0.71358(19) 0.85393(14) 0.0466(6) Uani 1 1 d .
O5 O 0.55326(17) 0.38797(15) 0.82881(12) 0.0362(5) Uani 1 1 d .
O6 O 0.66778(16) 0.33873(15) 0.59378(13) 0.0355(5) Uani 1 1 d .
O7 O 0.4210(2) 0.58087(19) 0.56559(14) 0.0507(7) Uani 1 1 d .
O8 O 0.36595(17) 0.59470(16) 0.67730(13) 0.0392(6) Uani 1 1 d .
N1 N 0.78149(19) 0.44626(18) 0.58405(14) 0.0312(6) Uani 1 1 d .
N2 N 0.79685(19) 0.30624(17) 0.52940(15) 0.0321(6) Uani 1 1 d .
N3 N 0.9204(2) 0.41031(17) 0.51494(15) 0.0333(6) Uani 1 1 d .
N4 N 0.9077(2) 0.54266(18) 0.56971(16) 0.0370(7) Uani 1 1 d .
H4 H 0.9665 0.5521 0.5584 0.044 Uiso 1 1 calc R
N5 N 0.8541(2) 0.60777(18) 0.60269(15) 0.0335(6) Uani 1 1 d .
N6 N 0.7220(2) 0.66650(18) 0.83820(14) 0.0319(6) Uani 1 1 d .
N7 N 0.7216(2) 0.62930(18) 0.90616(14) 0.0349(6) Uani 1 1 d .
H7 H 0.7530 0.6531 0.9408 0.042 Uiso 1 1 calc R
N8 N 0.6599(2) 0.53489(19) 0.98743(15) 0.0357(6) Uani 1 1 d .
N9 N 0.5760(2) 0.40890(18) 0.94606(15) 0.0353(6) Uani 1 1 d .
N10 N 0.63995(19) 0.50930(17) 0.86151(14) 0.0302(6) Uani 1 1 d .
C1 C 0.7516(2) 0.3670(2) 0.56846(16) 0.0287(6) Uani 1 1 d .
C2 C 0.8809(2) 0.3331(2) 0.50620(17) 0.0323(7) Uani 1 1 d .
C3 C 0.8669(2) 0.4649(2) 0.55562(17) 0.0318(7) Uani 1 1 d .
C4 C 0.7918(3) 0.6572(2) 0.56144(19) 0.0367(7) Uani 1 1 d .
C5 C 0.7275(3) 0.6696(3) 0.4400(2) 0.0525(10) Uani 1 1 d .
C6 C 0.7463(4) 0.6146(4) 0.3739(2) 0.0764(16) Uani 1 1 d .
H6A H 0.8121 0.6207 0.3600 0.115 Uiso 1 1 calc GR
H6B H 0.7053 0.6336 0.3354 0.115 Uiso 1 1 calc GR
H6C H 0.7332 0.5546 0.3844 0.115 Uiso 1 1 calc GR
C7 C 0.6238(4) 0.6612(4) 0.4636(3) 0.0774(16) Uani 1 1 d .
H7A H 0.6100 0.6014 0.4742 0.116 Uiso 1 1 calc GR
H7B H 0.5822 0.6810 0.4258 0.116 Uiso 1 1 calc GR
H7C H 0.6138 0.6960 0.5056 0.116 Uiso 1 1 calc GR
C8 C 0.7586(5) 0.7621(3) 0.4287(3) 0.0857(19) Uani 1 1 d .
H8A H 0.7481 0.7949 0.4718 0.129 Uiso 1 1 calc GR
H8B H 0.7221 0.7872 0.3901 0.129 Uiso 1 1 calc GR
H8C H 0.8256 0.7634 0.4170 0.129 Uiso 1 1 calc GR
C9 C 0.8676(2) 0.6213(2) 0.67753(18) 0.0323(7) Uani 1 1 d .
C10 C 0.9586(2) 0.6189(2) 0.7067(2) 0.0408(8) Uani 1 1 d .
H10 H 1.0113 0.6098 0.6773 0.049 Uiso 1 1 calc R
C11 C 0.9716(3) 0.6302(3) 0.7794(2) 0.0473(9) Uani 1 1 d .
H11 H 1.0329 0.6264 0.7990 0.057 Uiso 1 1 calc R
C12 C 0.8942(3) 0.6470(2) 0.8236(2) 0.0401(8) Uani 1 1 d .
H12 H 0.9034 0.6563 0.8724 0.048 Uiso 1 1 calc R
C13 C 0.8028(2) 0.6498(2) 0.79360(17) 0.0307(7) Uani 1 1 d .
C14 C 0.7884(2) 0.6345(2) 0.72120(17) 0.0290(6) Uani 1 1 d .
H14 H 0.7267 0.6331 0.7020 0.035 Uiso 1 1 calc R
C15 C 0.6429(2) 0.7181(2) 0.82115(18) 0.0336(7) Uani 1 1 d .
C16 C 0.5886(3) 0.8227(2) 0.7310(2) 0.0382(8) Uani 1 1 d .
C17 C 0.6450(3) 0.8791(3) 0.6796(2) 0.0512(10) Uani 1 1 d .
H17A H 0.6841 0.9191 0.7063 0.077 Uiso 1 1 calc GR
H17B H 0.6014 0.9109 0.6494 0.077 Uiso 1 1 calc GR
H17C H 0.6852 0.8429 0.6505 0.077 Uiso 1 1 calc GR
C18 C 0.5259(4) 0.7579(3) 0.6912(3) 0.0635(13) Uani 1 1 d .
H18A H 0.5647 0.7239 0.6594 0.095 Uiso 1 1 calc GR
H18B H 0.4780 0.7885 0.6640 0.095 Uiso 1 1 calc GR
H18C H 0.4952 0.7201 0.7250 0.095 Uiso 1 1 calc GR
C19 C 0.5322(3) 0.8787(3) 0.7827(3) 0.0610(12) Uani 1 1 d .
H19A H 0.4984 0.8421 0.8156 0.091 Uiso 1 1 calc GR
H19B H 0.4872 0.9138 0.7564 0.091 Uiso 1 1 calc GR
H19C H 0.5755 0.9158 0.8088 0.091 Uiso 1 1 calc GR
C20 C 0.6714(2) 0.5550(2) 0.91719(17) 0.0302(7) Uani 1 1 d .
C21 C 0.5927(2) 0.4383(2) 0.87991(18) 0.0309(7) Uani 1 1 d .
C22 C 0.6122(2) 0.4613(2) 0.99513(18) 0.0342(7) Uani 1 1 d .
C23 C 0.5575(2) 0.4162(2) 0.75725(17) 0.0302(7) Uani 1 1 d .
C24 C 0.6181(2) 0.3710(2) 0.71251(18) 0.0332(7) Uani 1 1 d .
H24 H 0.6588 0.3278 0.7299 0.040 Uiso 1 1 calc R
C25 C 0.6157(2) 0.3927(2) 0.64068(18) 0.0310(7) Uani 1 1 d .
C26 C 0.5564(2) 0.4563(2) 0.61305(17) 0.0314(7) Uani 1 1 d .
H26 H 0.5568 0.4696 0.5644 0.038 Uiso 1 1 calc R
C27 C 0.4961(2) 0.5000(2) 0.65987(17) 0.0313(7) Uani 1 1 d .
C28 C 0.4963(2) 0.4800(2) 0.73266(18) 0.0317(7) Uani 1 1 d .
H28 H 0.4560 0.5092 0.7641 0.038 Uiso 1 1 calc R
C29 C 0.4260(2) 0.5625(2) 0.62854(18) 0.0345(7) Uani 1 1 d .
C30 C 0.2917(3) 0.6527(3) 0.6510(2) 0.0497(10) Uani 1 1 d .
H30A H 0.2502 0.6225 0.6173 0.060 Uiso 1 1 calc R
H30B H 0.3200 0.7023 0.6269 0.060 Uiso 1 1 calc R
C31 C 0.2362(4) 0.6818(4) 0.7144(3) 0.0860(19) Uani 1 1 d .
H31A H 0.1824 0.7160 0.6987 0.129 Uiso 1 1 calc GR
H31B H 0.2766 0.7164 0.7450 0.129 Uiso 1 1 calc GR
H31C H 0.2138 0.6319 0.7403 0.129 Uiso 1 1 calc GR

loop_
_atom_site_aniso_label
_atom_site_aniso_U_11
_atom_site_aniso_U_22
_atom_site_aniso_U_33
_atom_site_aniso_U_23
_atom_site_aniso_U_13
_atom_site_aniso_U_12
Cl1 0.0483(5) 0.0350(4) 0.0569(6) -0.0071(4) 0.0270(4) 0.0051(4)
Cl2 0.0526(6) 0.0516(5) 0.0317(4) 0.0140(4) 0.0147(4) 0.0142(4)
O1 0.0549(16) 0.0460(14) 0.0310(13) -0.0043(11) 0.0057(11) -0.0091(12)
O2 0.0575(17) 0.0483(15) 0.0387(14) -0.0026(12) 0.0044(12) 0.0155(13)
O3 0.0311(12) 0.0316(11) 0.0405(13) 0.0038(10) 0.0034(10) 0.0026(9)
O4 0.0366(14) 0.0582(16) 0.0451(15) 0.0023(13) 0.0172(11) 0.0031(12)
O5 0.0446(14) 0.0323(12) 0.0318(12) 0.0024(10) 0.0060(10) -0.0057(10)
O6 0.0298(12) 0.0346(12) 0.0422(13) -0.0063(10) 0.0142(10) -0.0014(9)
O7 0.0594(18) 0.0543(16) 0.0385(15) 0.0024(12) 0.0067(12) 0.0186(13)
O8 0.0335(13) 0.0449(14) 0.0392(13) -0.0059(11) 0.0034(10) 0.0093(10)
N1 0.0291(14) 0.0342(14) 0.0304(14) -0.0009(11) 0.0121(11) 0.0002(11)
N2 0.0312(14) 0.0299(13) 0.0353(15) 0.0018(11) 0.0119(11) 0.0047(11)
N3 0.0351(15) 0.0293(13) 0.0358(15) 0.0017(11) 0.0163(11) 0.0038(11)
N4 0.0314(15) 0.0319(14) 0.0479(17) -0.0068(13) 0.0213(12) -0.0025(11)
N5 0.0336(15) 0.0332(14) 0.0339(15) -0.0079(11) 0.0133(11) 0.0002(11)
N6 0.0352(15) 0.0326(14) 0.0281(14) 0.0022(11) 0.0095(11) 0.0021(11)
N7 0.0466(17) 0.0327(14) 0.0254(13) 0.0014(11) 0.0046(12) -0.0032(12)
N8 0.0374(15) 0.0402(15) 0.0294(14) 0.0015(12) 0.0056(11) 0.0063(12)
N9 0.0367(15) 0.0347(14) 0.0348(15) 0.0041(12) 0.0091(12) 0.0051(12)
N10 0.0295(13) 0.0313(13) 0.0297(14) 0.0008(11) 0.0058(10) 0.0027(11)
C1 0.0265(15) 0.0323(15) 0.0274(15) 0.0032(12) 0.0087(12) -0.0004(12)
C2 0.0359(17) 0.0306(15) 0.0305(16) 0.0017(13) 0.0121(13) 0.0046(13)
C3 0.0312(16) 0.0339(16) 0.0305(16) 0.0002(13) 0.0124(13) 0.0040(13)
C4 0.0399(19) 0.0357(17) 0.0347(18) -0.0015(14) 0.0093(14) -0.0054(14)
C5 0.065(3) 0.057(2) 0.035(2) 0.0040(18) -0.0039(18) -0.023(2)
C6 0.104(4) 0.086(4) 0.039(2) -0.012(2) -0.001(2) -0.038(3)
C7 0.057(3) 0.102(4) 0.073(3) -0.008(3) -0.016(3) -0.011(3)
C8 0.139(6) 0.062(3) 0.056(3) 0.014(2) -0.017(3) -0.032(3)
C9 0.0341(17) 0.0269(15) 0.0360(17) -0.0006(13) 0.0101(13) 0.0012(12)
C10 0.0298(17) 0.046(2) 0.047(2) 0.0018(16) 0.0093(15) 0.0043(15)
C11 0.0308(18) 0.056(2) 0.055(2) 0.0059(19) 0.0055(16) 0.0028(16)
C12 0.0392(19) 0.0440(19) 0.0370(19) 0.0064(15) 0.0002(15) 0.0011(15)
C13 0.0306(16) 0.0264(14) 0.0351(17) 0.0017(13) 0.0092(13) -0.0006(12)
C14 0.0275(15) 0.0268(14) 0.0329(16) -0.0009(12) 0.0051(12) -0.0006(12)
C15 0.0372(18) 0.0322(16) 0.0316(16) -0.0052(13) 0.0071(13) -0.0019(13)
C16 0.0369(19) 0.0352(17) 0.0425(19) -0.0044(15) -0.0029(15) 0.0074(14)
C17 0.054(2) 0.040(2) 0.060(3) 0.0080(18) -0.0027(19) 0.0105(17)
C18 0.060(3) 0.053(3) 0.077(3) -0.009(2) -0.023(2) -0.006(2)
C19 0.060(3) 0.057(3) 0.066(3) -0.004(2) 0.005(2) 0.029(2)
C20 0.0283(15) 0.0340(16) 0.0283(16) 0.0023(13) 0.0063(12) 0.0069(12)
C21 0.0299(16) 0.0285(15) 0.0344(17) 0.0017(13) 0.0072(13) 0.0015(12)
C22 0.0317(17) 0.0395(17) 0.0315(17) 0.0120(14) 0.0087(13) 0.0109(14)
C23 0.0314(16) 0.0304(15) 0.0289(16) -0.0028(12) 0.0066(12) -0.0076(12)
C24 0.0284(16) 0.0310(16) 0.0403(18) -0.0026(14) 0.0034(13) -0.0023(12)
C25 0.0271(15) 0.0282(15) 0.0378(17) -0.0058(13) 0.0103(13) -0.0027(12)
C26 0.0301(16) 0.0340(16) 0.0304(16) -0.0018(13) 0.0101(12) -0.0058(13)
C27 0.0284(16) 0.0324(16) 0.0331(17) -0.0024(13) 0.0067(12) -0.0028(12)
C28 0.0290(16) 0.0326(16) 0.0338(17) -0.0074(13) 0.0083(13) -0.0028(13)
C29 0.0334(17) 0.0368(17) 0.0333(17) -0.0057(14) 0.0058(13) 0.0017(14)
C30 0.038(2) 0.050(2) 0.061(3) -0.0041(19) -0.0036(18) 0.0171(17)
C31 0.062(3) 0.116(5) 0.080(4) -0.009(3) 0.013(3) 0.047(3)

loop_
_atom_type_symbol
_atom_type_description
_atom_type_scat_dispersion_real
_atom_type_scat_dispersion_imag
_atom_type_scat_source
C C 0.0033 0.0016 'International Tables Vol C Tables 4.2.6.8 and 6.1.1.4'
H H 0.0000 0.0000 'International Tables Vol C Tables 4.2.6.8 and 6.1.1.4'
Cl Cl 0.1484 0.1585 'International Tables Vol C Tables 4.2.6.8 and 6.1.1.4'
N N 0.0061 0.0033 'International Tables Vol C Tables 4.2.6.8 and 6.1.1.4'
O O 0.0106 0.0060 'International Tables Vol C Tables 4.2.6.8 and 6.1.1.4'

loop_
_geom_angle_atom_site_label_1
_geom_angle_atom_site_label_2
_geom_angle_atom_site_label_3
_geom_angle
C4 O1 C5 119.9(3)
C15 O3 C16 120.8(3)
C21 O5 C23 118.5(2)
C1 O6 C25 118.9(2)
C29 O8 C30 116.6(3)
C1 N1 C3 113.0(3)
C2 N2 C1 112.4(3)
C2 N3 C3 113.2(3)
C3 N4 N5 119.7(3)
N4 N5 C9 118.0(3)
C4 N5 N4 119.0(3)
C4 N5 C9 122.9(3)
N7 N6 C13 117.7(3)
N7 N6 C15 115.7(3)
C15 N6 C13 126.6(3)
C20 N7 N6 119.3(3)
C22 N8 C20 111.3(3)
C22 N9 C21 111.5(3)
C21 N10 C20 113.4(3)
O6 C1 N2 112.3(3)
N1 C1 O6 119.9(3)
N1 C1 N2 127.8(3)
N2 C2 Cl1 115.8(2)
N3 C2 Cl1 116.4(2)
N3 C2 N2 127.8(3)
N1 C3 N3 125.7(3)
N1 C3 N4 119.2(3)
N4 C3 N3 115.1(3)
O1 C4 N5 110.0(3)
O2 C4 O1 127.6(4)
O2 C4 N5 122.3(3)
O1 C5 C6 101.9(4)
O1 C5 C7 109.5(3)
O1 C5 C8 109.4(4)
C7 C5 C6 110.9(4)
C8 C5 C6 111.2(4)
C8 C5 C7 113.4(5)
C10 C9 N5 119.9(3)
C10 C9 C14 120.4(3)
C14 C9 N5 119.7(3)
C11 C10 C9 119.9(3)
C10 C11 C12 120.8(4)
C11 C12 C13 118.8(3)
C12 C13 N6 119.8(3)
C14 C13 N6 119.3(3)
C14 C13 C12 121.0(3)
C13 C14 C9 119.0(3)
O3 C15 N6 110.3(3)
O4 C15 O3 127.5(3)
O4 C15 N6 122.2(3)
O3 C16 C17 102.9(3)
O3 C16 C18 107.6(3)
O3 C16 C19 111.2(3)
C17 C16 C18 111.5(4)
C19 C16 C17 110.6(3)
C19 C16 C18 112.6(4)
N7 C20 N8 113.8(3)
N10 C20 N7 119.7(3)
N10 C20 N8 126.5(3)
N9 C21 O5 112.8(3)
N10 C21 O5 119.6(3)
N10 C21 N9 127.6(3)
N8 C22 Cl2 115.5(3)
N9 C22 Cl2 114.7(3)
N9 C22 N8 129.7(3)
C24 C23 O5 116.7(3)
C28 C23 O5 120.4(3)
C28 C23 C24 122.5(3)
C23 C24 C25 117.1(3)
C24 C25 O6 116.8(3)
C26 C25 O6 119.7(3)
C26 C25 C24 123.0(3)
C25 C26 C27 118.2(3)
C26 C27 C28 120.6(3)
C26 C27 C29 117.7(3)
C28 C27 C29 121.6(3)
C23 C28 C27 118.7(3)
O7 C29 O8 122.9(3)
O7 C29 C27 124.5(3)
O8 C29 C27 112.6(3)
O8 C30 C31 106.9(4)

loop_
_geom_bond_atom_site_label_1
_geom_bond_atom_site_label_2
_geom_bond_distance
Cl1 C2 1.711(3)
Cl2 C22 1.736(3)
O1 C4 1.339(4)
O1 C5 1.476(5)
O2 C4 1.204(4)
O3 C15 1.328(4)
O3 C16 1.480(4)
O4 C15 1.210(4)
O5 C21 1.342(4)
O5 C23 1.405(4)
O6 C1 1.337(4)
O6 C25 1.410(4)
O7 C29 1.209(4)
O8 C29 1.335(4)
O8 C30 1.449(4)
N1 C1 1.318(4)
N1 C3 1.338(4)
N2 C1 1.344(4)
N2 C2 1.319(4)
N3 C2 1.318(4)
N3 C3 1.358(4)
N4 N5 1.394(4)
N4 C3 1.348(4)
N5 C4 1.384(5)
N5 C9 1.423(4)
N6 N7 1.391(4)
N6 C13 1.428(4)
N6 C15 1.394(4)
N7 C20 1.356(4)
N8 C20 1.357(4)
N8 C22 1.321(5)
N9 C21 1.336(4)
N9 C22 1.317(5)
N10 C20 1.326(4)
N10 C21 1.321(4)
C5 C6 1.520(6)
C5 C7 1.519(7)
C5 C8 1.502(6)
C9 C10 1.379(5)
C9 C14 1.391(4)
C10 C11 1.378(5)
C11 C12 1.386(5)
C12 C13 1.389(5)
C13 C14 1.384(4)
C16 C17 1.516(6)
C16 C18 1.516(5)
C16 C19 1.516(5)
C23 C24 1.379(4)
C23 C28 1.377(5)
C24 C25 1.381(5)
C25 C26 1.378(5)
C26 C27 1.390(4)
C27 C28 1.392(5)
C27 C29 1.487(5)
C30 C31 1.485(6)

loop_
_geom_hbond_atom_site_label_D
_geom_hbond_atom_site_label_H
_geom_hbond_atom_site_label_A
_geom_hbond_distance_DH
_geom_hbond_distance_HA
_geom_hbond_distance_DA
_geom_hbond_angle_DHA
_geom_hbond_site_symmetry_A
N4 H4 N3 0.86 2.17 2.968(4) 153.6 3_766
N7 H7 N2 0.86 2.52 2.985(4) 115.1 2_656

loop_
_geom_torsion_atom_site_label_1
_geom_torsion_atom_site_label_2
_geom_torsion_atom_site_label_3
_geom_torsion_atom_site_label_4
_geom_torsion
O5 C23 C24 C25 173.8(3)
O5 C23 C28 C27 -173.6(3)
O6 C25 C26 C27 171.0(3)
N4 N5 C4 O1 3.6(4)
N4 N5 C4 O2 -176.3(3)
N4 N5 C9 C10 41.4(4)
N4 N5 C9 C14 -136.9(3)
N5 N4 C3 N1 -11.2(5)
N5 N4 C3 N3 171.5(3)
N5 C9 C10 C11 -178.6(3)
N5 C9 C14 C13 -178.4(3)
N6 N7 C20 N8 -167.1(3)
N6 N7 C20 N10 13.8(4)
N6 C13 C14 C9 177.8(3)
N7 N6 C13 C12 -38.5(4)
N7 N6 C13 C14 140.0(3)
N7 N6 C15 O3 158.1(3)
N7 N6 C15 O4 -18.4(5)
C1 O6 C25 C24 -103.9(3)
C1 O6 C25 C26 84.1(4)
C1 N1 C3 N3 -0.3(5)
C1 N1 C3 N4 -177.4(3)
C1 N2 C2 Cl1 177.4(2)
C1 N2 C2 N3 -2.7(5)
C2 N2 C1 O6 -178.1(3)
C2 N2 C1 N1 0.7(5)
C2 N3 C3 N1 -1.3(5)
C2 N3 C3 N4 175.9(3)
C3 N1 C1 O6 179.3(3)
C3 N1 C1 N2 0.7(5)
C3 N3 C2 Cl1 -177.2(2)
C3 N3 C2 N2 3.0(5)
C3 N4 N5 C4 -80.6(4)
C3 N4 N5 C9 100.6(4)
C4 O1 C5 C6 -177.6(3)
C4 O1 C5 C7 -60.1(5)
C4 O1 C5 C8 64.6(5)
C4 N5 C9 C10 -137.4(3)
C4 N5 C9 C14 44.3(4)
C5 O1 C4 O2 -1.7(5)
C5 O1 C4 N5 178.4(3)
C9 N5 C4 O1 -177.6(3)
C9 N5 C4 O2 2.5(5)
C9 C10 C11 C12 -2.4(6)
C10 C9 C14 C13 3.3(5)
C10 C11 C12 C13 1.9(6)
C11 C12 C13 N6 179.6(3)
C11 C12 C13 C14 1.2(5)
C12 C13 C14 C9 -3.7(5)
C13 N6 N7 C20 -99.0(4)
C13 N6 C15 O3 -20.8(4)
C13 N6 C15 O4 162.8(3)
C14 C9 C10 C11 -0.3(5)
C15 O3 C16 C17 177.3(3)
C15 O3 C16 C18 -64.9(4)
C15 O3 C16 C19 58.9(4)
C15 N6 N7 C20 82.1(4)
C15 N6 C13 C12 140.3(3)
C15 N6 C13 C14 -41.2(5)
C16 O3 C15 O4 -16.0(5)
C16 O3 C15 N6 167.8(3)
C20 N8 C22 Cl2 -177.8(2)
C20 N8 C22 N9 -0.7(5)
C20 N10 C21 O5 177.1(3)
C20 N10 C21 N9 -1.3(5)
C21 O5 C23 C24 109.0(3)
C21 O5 C23 C28 -77.4(4)
C21 N9 C22 Cl2 177.3(2)
C21 N9 C22 N8 0.2(5)
C21 N10 C20 N7 179.6(3)
C21 N10 C20 N8 0.6(5)
C22 N8 C20 N7 -178.8(3)
C22 N8 C20 N10 0.3(5)
C22 N9 C21 O5 -177.5(3)
C22 N9 C21 N10 0.9(5)
C23 O5 C21 N9 173.9(3)
C23 O5 C21 N10 -4.7(4)
C23 C24 C25 O6 -171.6(3)
C23 C24 C25 C26 0.0(5)
C24 C23 C28 C27 -0.3(5)
C24 C25 C26 C27 -0.3(5)
C25 O6 C1 N1 -4.0(4)
C25 O6 C1 N2 174.8(3)
C25 C26 C27 C28 0.4(5)
C25 C26 C27 C29 -174.4(3)
C26 C27 C28 C23 0.0(5)
C26 C27 C29 O7 -3.5(5)
C26 C27 C29 O8 174.2(3)
C28 C23 C24 C25 0.4(5)
C28 C27 C29 O7 -178.3(3)
C28 C27 C29 O8 -0.5(4)
C29 O8 C30 C31 -178.4(4)
C29 C27 C28 C23 174.5(3)
C30 O8 C29 O7 1.0(5)
C30 O8 C29 C27 -176.8(3)
